data_8100184
loop_
_publ_author_name
'Binzet, G\"un'
'Fl\"orke, Ulrich'
'K\"ulc\"u, Nevzat'
'Arslan, Hakan'

_publ_section_title
;
Crystal structure of 3-(2-chlorobenzoyl)-1,1-diphenylthiourea, (C~6~H~5~)
~2~N(CS)(NH)(CO)(C~6~H~4~Cl)
;
_journal_issue 4
_journal_name_full 'Zeitschrift f\"ur Kristallographie - New Crystal Structures'
_journal_page_first 395
_journal_page_last 397
_journal_volume 219
_journal_year 2004
_chemical_formula_moiety 'C20 H15 Cl N2 O S'
_chemical_formula_sum 'C20 H15 Cl N2 O S'
_chemical_formula_weight 366.85
_space_group_IT_number 2
_symmetry_cell_setting triclinic
_symmetry_space_group_name_Hall '-P 1'
_symmetry_space_group_name_H-M 'P -1'
_cell_angle_alpha 85.568(2)
_cell_angle_beta 70.610(2)
_cell_angle_gamma 82.639(2)
_cell_formula_units_Z 4
_cell_length_a 9.9962(8)
_cell_length_b 12.9112(11)
_cell_length_c 14.6704(13)
_cell_measurement_temperature 173(2)
_cell_volume 1770.1(3)
_diffrn_ambient_temperature 173(2)
_exptl_crystal_density_diffrn 1.377
_cod_original_formula_sum 'C20 H15 Cl N2 O1 S1'
_cod_database_code 8100184

loop_
_symmetry_equiv_pos_as_xyz
'x, y, z'
'-x, -y, -z'

loop_
_atom_site_label
_atom_site_type_symbol
_atom_site_fract_x
_atom_site_fract_y
_atom_site_fract_z
_atom_site_U_iso_or_equiv
_atom_site_adp_type
_atom_site_occupancy
_atom_site_symmetry_multiplicity
_atom_site_Wyckoff_symbol
_atom_site_calc_flag
_atom_site_refinement_flags
_atom_site_disorder_assembly
_atom_site_disorder_group
Cl10 Cl 0.87659(10) 0.13886(9) 0.39492(9) 0.0512(3) Uani 1 2 i d . . .
S101 S 0.32420(10) 0.07885(7) 0.46145(8) 0.0330(3) Uani 1 2 i d . . .
O101 O 0.5051(3) 0.31127(19) 0.5564(2) 0.0433(8) Uani 1 2 i d . . .
N101 N 0.4028(3) 0.2690(2) 0.4067(2) 0.0273(8) Uani 1 2 i d . . .
N102 N 0.5447(3) 0.1586(2) 0.4784(2) 0.0261(8) Uani 1 2 i d . . .
H10A H 0.6035 0.1013 0.4613 0.031 Uiso 1 2 i calc R . .
C101 C 0.8288(4) 0.1487(3) 0.5200(3) 0.0368(12) Uani 1 2 i d . . .
C102 C 0.9319(4) 0.1185(3) 0.5627(4) 0.0513(15) Uani 1 2 i d . . .
H10B H 1.0248 0.0911 0.5246 0.062 Uiso 1 2 i calc R . .
C103 C 0.9005(5) 0.1280(3) 0.6602(4) 0.0518(15) Uani 1 2 i d . . .
H10E H 0.9719 0.1081 0.6897 0.062 Uiso 1 2 i calc R . .
C104 C 0.7653(5) 0.1665(3) 0.7152(3) 0.0481(13) Uani 1 2 i d . . .
H10D H 0.7423 0.1710 0.7832 0.058 Uiso 1 2 i calc R . .
C105 C 0.6637(4) 0.1983(3) 0.6724(3) 0.0405(12) Uani 1 2 i d . . .
H10C H 0.5715 0.2272 0.7104 0.049 Uiso 1 2 i calc R . .
C106 C 0.6942(4) 0.1886(3) 0.5737(3) 0.0283(10) Uani 1 2 i d . . .
C107 C 0.5760(4) 0.2278(3) 0.5343(3) 0.0286(10) Uani 1 2 i d . . .
C108 C 0.4262(4) 0.1743(3) 0.4476(3) 0.0277(10) Uani 1 2 i d . . .
C109 C 0.2616(4) 0.3086(3) 0.4055(3) 0.0244(10) Uani 1 2 i d . . .
C110 C 0.1565(4) 0.3294(3) 0.4936(3) 0.0354(11) Uani 1 2 i d . . .
H11D H 0.1780 0.3186 0.5523 0.042 Uiso 1 2 i calc R . .
C111 C 0.0200(4) 0.3661(3) 0.4945(3) 0.0378(12) Uani 1 2 i d . . .
H11E H -0.0530 0.3810 0.5542 0.045 Uiso 1 2 i calc R . .
C112 C -0.0105(4) 0.3811(3) 0.4098(3) 0.0354(11) Uani 1 2 i d . . .
H11I H -0.1050 0.4052 0.4110 0.042 Uiso 1 2 i calc R . .
C113 C 0.0943(4) 0.3616(3) 0.3236(3) 0.0371(11) Uani 1 2 i d . . .
H11B H 0.0727 0.3731 0.2650 0.044 Uiso 1 2 i calc R . .
C114 C 0.2324(4) 0.3249(3) 0.3209(3) 0.0351(11) Uani 1 2 i d . . .
H11A H 0.3055 0.3113 0.2609 0.042 Uiso 1 2 i calc R . .
C115 C 0.5187(4) 0.3283(3) 0.3521(3) 0.0273(10) Uani 1 2 i d . . .
C116 C 0.5201(4) 0.4311(3) 0.3703(3) 0.0331(11) Uani 1 2 i d . . .
H11F H 0.4431 0.4649 0.4198 0.040 Uiso 1 2 i calc R . .
C117 C 0.6331(4) 0.4854(3) 0.3167(3) 0.0388(12) Uani 1 2 i d . . .
H11G H 0.6345 0.5560 0.3301 0.047 Uiso 1 2 i calc R . .
C118 C 0.7442(4) 0.4366(3) 0.2434(3) 0.0376(12) Uani 1 2 i d . . .
H11H H 0.8222 0.4733 0.2062 0.045 Uiso 1 2 i calc R . .
C119 C 0.7405(4) 0.3348(3) 0.2252(3) 0.0398(12) Uani 1 2 i d . . .
H11C H 0.8163 0.3014 0.1746 0.048 Uiso 1 2 i calc R . .
C120 C 0.6295(4) 0.2798(3) 0.2784(3) 0.0346(11) Uani 1 2 i d . . .
H12A H 0.6287 0.2092 0.2649 0.042 Uiso 1 2 i calc R . .
Cl20 Cl -0.00611(10) 0.37259(8) -0.25259(8) 0.0435(3) Uani 1 2 i d . . .
S201 S 0.14326(10) 0.40552(7) 0.06473(8) 0.0287(3) Uani 1 2 i d . . .
O201 O -0.1080(2) 0.19349(18) -0.0015(2) 0.0353(7) Uani 1 2 i d . . .
N201 N 0.1771(3) 0.2181(2) -0.0090(2) 0.0247(8) Uani 1 2 i d . . .
N202 N 0.0058(3) 0.3415(2) -0.0412(2) 0.0253(8) Uani 1 2 i d . . .
H20A H 0.0072 0.4021 -0.0733 0.030 Uiso 1 2 i calc R . .
C201 C -0.1798(4) 0.3780(3) -0.1733(3) 0.0291(10) Uani 1 2 i d . . .
C202 C -0.2887(4) 0.4254(3) -0.2068(3) 0.0412(12) Uani 1 2 i d . . .
H20B H -0.2672 0.4553 -0.2705 0.049 Uiso 1 2 i calc R . .
C203 C -0.4277(4) 0.4283(3) -0.1463(4) 0.0497(14) Uani 1 2 i d . . .
H20D H -0.5027 0.4613 -0.1681 0.060 Uiso 1 2 i calc R . .
C204 C -0.4581(4) 0.3844(3) -0.0557(4) 0.0509(14) Uani 1 2 i d . . .
H20E H -0.5546 0.3864 -0.0148 0.061 Uiso 1 2 i calc R . .
C205 C -0.3506(4) 0.3365(3) -0.0221(3) 0.0429(12) Uani 1 2 i d . . .
H20C H -0.3734 0.3052 0.0412 0.051 Uiso 1 2 i calc R . .
C206 C -0.2096(4) 0.3344(3) -0.0810(3) 0.0262(10) Uani 1 2 i d . . .
C207 C -0.1006(4) 0.2801(3) -0.0394(3) 0.0281(10) Uani 1 2 i d . . .
C208 C 0.1096(3) 0.3159(3) 0.0030(3) 0.0223(9) Uani 1 2 i d . . .
C209 C 0.2558(4) 0.1739(3) 0.0532(3) 0.0234(9) Uani 1 2 i d . . .
C210 C 0.1840(4) 0.1511(3) 0.1486(3) 0.0343(11) Uani 1 2 i d . . .
H21D H 0.0833 0.1669 0.1735 0.041 Uiso 1 2 i calc R . .
C211 C 0.2586(4) 0.1051(3) 0.2085(3) 0.0431(12) Uani 1 2 i d . . .
H21H H 0.2093 0.0898 0.2746 0.052 Uiso 1 2 i calc R . .
C212 C 0.4047(5) 0.0816(3) 0.1717(4) 0.0450(13) Uani 1 2 i d . . .
H21I H 0.4563 0.0497 0.2123 0.054 Uiso 1 2 i calc R . .
C213 C 0.4746(4) 0.1042(3) 0.0770(3) 0.0422(12) Uani 1 2 i d . . .
H21G H 0.5752 0.0882 0.0519 0.051 Uiso 1 2 i calc R . .
C214 C 0.4010(4) 0.1502(3) 0.0168(3) 0.0345(11) Uani 1 2 i d . . .
H21F H 0.4507 0.1653 -0.0494 0.041 Uiso 1 2 i calc R . .
C215 C 0.1956(4) 0.1588(3) -0.0931(3) 0.0247(10) Uani 1 2 i d . . .
C216 C 0.2459(4) 0.2043(3) -0.1835(3) 0.0309(10) Uani 1 2 i d . . .
H21B H 0.2654 0.2752 -0.1912 0.037 Uiso 1 2 i calc R . .
C217 C 0.2683(4) 0.1457(3) -0.2643(3) 0.0368(11) Uani 1 2 i d . . .
H21E H 0.3016 0.1769 -0.3274 0.044 Uiso 1 2 i calc R . .
C218 C 0.2422(4) 0.0422(3) -0.2524(3) 0.0348(11) Uani 1 2 i d . . .
H21C H 0.2582 0.0020 -0.3074 0.042 Uiso 1 2 i calc R . .
C219 C 0.1930(4) -0.0028(3) -0.1609(3) 0.0344(11) Uani 1 2 i d . . .
H21A H 0.1748 -0.0740 -0.1532 0.041 Uiso 1 2 i calc R . .
C220 C 0.1696(3) 0.0547(3) -0.0800(3) 0.0283(10) Uani 1 2 i d . . .
H22A H 0.1365 0.0235 -0.0168 0.034 Uiso 1 2 i calc R . .

loop_
_atom_site_aniso_label
_atom_site_aniso_U_11
_atom_site_aniso_U_22
_atom_site_aniso_U_33
_atom_site_aniso_U_23
_atom_site_aniso_U_13
_atom_site_aniso_U_12
Cl10 0.0336(7) 0.0553(8) 0.0573(9) -0.0109(7) -0.0016(6) -0.0087(6)
S101 0.0301(6) 0.0271(6) 0.0453(8) 0.0054(6) -0.0179(6) -0.0041(5)
O101 0.060(2) 0.0308(17) 0.043(2) -0.0118(16) -0.0254(17) 0.0130(15)
N101 0.0238(19) 0.0234(19) 0.033(2) 0.0035(17) -0.0083(17) -0.0006(15)
N102 0.0211(18) 0.0217(19) 0.036(2) -0.0077(17) -0.0129(17) 0.0086(15)
C101 0.032(3) 0.029(3) 0.051(3) -0.008(2) -0.015(3) -0.004(2)
C102 0.037(3) 0.035(3) 0.090(5) -0.015(3) -0.029(3) -0.004(2)
C103 0.056(3) 0.033(3) 0.089(5) -0.006(3) -0.053(3) -0.004(3)
C104 0.066(3) 0.039(3) 0.054(4) -0.002(3) -0.038(3) -0.007(3)
C105 0.050(3) 0.036(3) 0.047(3) -0.005(3) -0.030(3) -0.006(2)
C106 0.026(2) 0.021(2) 0.040(3) 0.000(2) -0.014(2) -0.0043(19)
C107 0.033(3) 0.022(2) 0.030(3) 0.005(2) -0.011(2) -0.004(2)
C108 0.025(2) 0.025(2) 0.029(3) -0.003(2) -0.006(2) 0.0036(19)
C109 0.029(2) 0.019(2) 0.025(3) -0.004(2) -0.010(2) 0.0019(18)
C110 0.038(3) 0.040(3) 0.029(3) -0.002(2) -0.015(2) 0.006(2)
C111 0.035(3) 0.038(3) 0.036(3) -0.001(2) -0.010(2) 0.009(2)
C112 0.033(3) 0.032(3) 0.044(3) 0.002(2) -0.018(2) -0.004(2)
C113 0.043(3) 0.041(3) 0.031(3) 0.003(2) -0.020(2) 0.002(2)
C114 0.047(3) 0.032(3) 0.026(3) 0.000(2) -0.012(2) -0.005(2)
C115 0.027(2) 0.027(2) 0.026(3) 0.003(2) -0.007(2) -0.002(2)
C116 0.031(2) 0.024(2) 0.040(3) -0.003(2) -0.008(2) 0.005(2)
C117 0.047(3) 0.024(2) 0.047(3) -0.001(2) -0.015(3) -0.010(2)
C118 0.034(3) 0.038(3) 0.038(3) 0.002(2) -0.008(2) -0.007(2)
C119 0.035(3) 0.041(3) 0.034(3) -0.005(2) -0.002(2) 0.004(2)
C120 0.042(3) 0.023(2) 0.033(3) -0.003(2) -0.005(2) -0.004(2)
Cl20 0.0429(7) 0.0558(8) 0.0304(7) 0.0004(6) -0.0124(6) -0.0002(6)
S201 0.0300(6) 0.0259(6) 0.0336(7) -0.0065(5) -0.0150(5) 0.0001(5)
O201 0.0322(16) 0.0269(16) 0.045(2) 0.0077(15) -0.0117(15) -0.0041(13)
N201 0.0275(19) 0.0247(19) 0.025(2) -0.0030(16) -0.0141(17) 0.0013(15)
N202 0.0303(19) 0.0203(18) 0.029(2) 0.0054(16) -0.0137(17) -0.0084(15)
C201 0.028(2) 0.026(2) 0.038(3) -0.011(2) -0.016(2) 0.0016(19)
C202 0.054(3) 0.031(3) 0.050(3) 0.000(2) -0.033(3) -0.003(2)
C203 0.036(3) 0.046(3) 0.080(4) 0.001(3) -0.039(3) 0.000(2)
C204 0.024(3) 0.051(3) 0.075(4) -0.002(3) -0.013(3) -0.002(2)
C205 0.029(3) 0.040(3) 0.056(3) 0.008(3) -0.011(3) -0.004(2)
C206 0.023(2) 0.025(2) 0.034(3) -0.005(2) -0.012(2) -0.0052(19)
C207 0.028(2) 0.028(2) 0.024(3) -0.007(2) -0.004(2) 0.001(2)
C208 0.019(2) 0.025(2) 0.021(2) 0.0004(19) -0.0034(19) -0.0019(18)
C209 0.033(2) 0.017(2) 0.023(3) -0.0034(19) -0.013(2) -0.0024(18)
C210 0.032(2) 0.036(3) 0.034(3) 0.001(2) -0.014(2) 0.004(2)
C211 0.065(3) 0.035(3) 0.033(3) 0.007(2) -0.023(3) -0.007(2)
C212 0.051(3) 0.035(3) 0.061(4) -0.004(3) -0.040(3) 0.010(2)
C213 0.035(3) 0.043(3) 0.052(3) -0.008(3) -0.020(3) 0.006(2)
C214 0.028(2) 0.038(3) 0.039(3) -0.005(2) -0.015(2) 0.005(2)
C215 0.023(2) 0.026(2) 0.026(3) -0.002(2) -0.010(2) -0.0002(19)
C216 0.029(2) 0.032(2) 0.029(3) 0.001(2) -0.006(2) -0.004(2)
C217 0.034(3) 0.045(3) 0.025(3) -0.001(2) -0.004(2) 0.005(2)
C218 0.035(3) 0.041(3) 0.029(3) -0.014(2) -0.011(2) 0.007(2)
C219 0.038(3) 0.028(2) 0.040(3) -0.010(2) -0.014(2) -0.004(2)
C220 0.026(2) 0.031(2) 0.028(3) 0.000(2) -0.008(2) -0.0033(19)

loop_
_geom_bond_atom_site_label_1
_geom_bond_atom_site_label_2
_geom_bond_distance
_geom_bond_site_symmetry_2
_geom_bond_publ_flag
Cl10 C101 1.746(4) . ?
S101 C108 1.657(4) . ?
O101 C107 1.214(4) . ?
N101 C108 1.347(4) . ?
N101 C109 1.444(4) . ?
N101 C115 1.445(4) . ?
N102 C107 1.387(4) . ?
N102 C108 1.388(4) . ?
C101 C106 1.370(4) . ?
C101 C102 1.376(5) . ?
C102 C103 1.371(6) . ?
C103 C104 1.375(5) . ?
C104 C105 1.369(5) . ?
C105 C106 1.389(5) . ?
C106 C107 1.497(5) . ?
C109 C114 1.362(5) . ?
C109 C110 1.388(5) . ?
C110 C111 1.382(4) . ?
C111 C112 1.370(5) . ?
C112 C113 1.365(5) . ?
C113 C114 1.390(4) . ?
C115 C116 1.376(4) . ?
C115 C120 1.385(4) . ?
C116 C117 1.384(4) . ?
C117 C118 1.385(5) . ?
C118 C119 1.369(5) . ?
C119 C120 1.373(5) . ?
Cl20 C201 1.736(4) . ?
S201 C208 1.655(4) . ?
O201 C207 1.210(4) . ?
N201 C208 1.348(4) . ?
N201 C209 1.434(4) . ?
N201 C215 1.450(4) . ?
N202 C208 1.390(4) . ?
N202 C207 1.398(4) . ?
C201 C206 1.377(5) . ?
C201 C202 1.392(4) . ?
C202 C203 1.376(5) . ?
C203 C204 1.356(6) . ?
C204 C205 1.384(5) . ?
C205 C206 1.386(4) . ?
C206 C207 1.493(5) . ?
C209 C210 1.372(5) . ?
C209 C214 1.372(4) . ?
C210 C211 1.386(5) . ?
C211 C212 1.380(5) . ?
C212 C213 1.359(5) . ?
C213 C214 1.383(5) . ?
C215 C216 1.368(5) . ?
C215 C220 1.388(4) . ?
C216 C217 1.395(5) . ?
C217 C218 1.381(5) . ?
C218 C219 1.377(5) . ?
C219 C220 1.387(5) . ?

loop_
_cod_related_entry_id
_cod_related_entry_database
_cod_related_entry_code
1 ChemSpider 30653806
